data_7127855
loop_
_publ_author_name
'Song, Wei-Chao'
'Geng, Chen-Chen'
'Li, Sheng-Yang'
'Liang, Ling'
'Wang, Xiu-Guang'
'Yang, En-Cui'
'Zhao, Xiao-Jun'

_publ_section_title
;
 Photo-oligomerization by shifting the coordination site in a luminescent
 coordination polymer.
;
_journal_issue 17
_journal_name_full 'Chemical communications (Cambridge, England)'
_journal_page_first 2148
_journal_page_last 2151
_journal_paper_doi 10.1039/d0cc08021g
_journal_volume 57
_journal_year 2021
_chemical_formula_moiety 'C26 H18 N4 O4 Zn'
_chemical_formula_sum 'C26 H18 N4 O4 Zn'
_chemical_formula_weight 515.81
_space_group_crystal_system triclinic
_space_group_IT_number 2
_space_group_name_Hall '-P 1'
_space_group_name_H-M_alt 'P -1'
_atom_sites_solution_hydrogens mixed
_atom_sites_solution_primary dual
_audit_creation_date 2021-01-21
_audit_creation_method
;
Olex2 1.3
(compiled 2020.11.12 svn.r5f609507 for OlexSys, GUI svn.r6226)
;
_audit_update_record
;
2021-01-21 deposited with the CCDC.	2021-01-21 downloaded from the CCDC.
;
_cell_angle_alpha 89.079(4)
_cell_angle_beta 76.966(4)
_cell_angle_gamma 76.522(4)
_cell_formula_units_Z 2
_cell_length_a 8.2190(4)
_cell_length_b 10.0622(5)
_cell_length_c 13.9221(7)
_cell_measurement_reflns_used 2390
_cell_measurement_temperature 293(2)
_cell_measurement_theta_max 72.6870
_cell_measurement_theta_min 3.2230
_cell_volume 1090.01(10)
_computing_cell_refinement 'CrysAlisPro 1.171.40.84a (Rigaku OD, 2020)'
_computing_data_collection 'CrysAlisPro 1.171.40.84a (Rigaku OD, 2020)'
_computing_data_reduction 'CrysAlisPro 1.171.40.84a (Rigaku OD, 2020)'
_computing_molecular_graphics 'Olex2 1.3 (Dolomanov et al., 2009)'
_computing_publication_material 'Olex2 1.3 (Dolomanov et al., 2009)'
_computing_structure_refinement 'SHELXL 2018/3 (Sheldrick, 2015)'
_computing_structure_solution 'SHELXT 2014/4 (Sheldrick, 2014)'
_diffrn_ambient_temperature 293(2)
_diffrn_detector 'CCD plate'
_diffrn_detector_area_resol_mean 5.2740
_diffrn_detector_type AtlasS2
_diffrn_measured_fraction_theta_full 0.998
_diffrn_measured_fraction_theta_max 0.998
_diffrn_measurement_details
;
List of Runs (angles in degrees, time in seconds):

  # Type    Start    End  Width  t~exp~   \w     \q     \k     \f   Frames
#--------------------------------------------------------------------------
  1  \w    -86.00 -61.00   1.00    2.96    --  -41.74 125.00 -90.00   25
  2  \w    -63.00  28.00   1.00    2.96    --  -41.74  57.00-150.00   91
  3  \w   -111.00 -15.00   1.00    2.96    --  -41.74 -57.00  60.00   96
  4  \w    -32.00  64.00   1.00    2.96    --   41.74 -38.00 -90.00   96
  5  \w     35.00  62.00   1.00    2.96    --   41.74-125.00  30.00   27
  6  \w    107.00 149.00   1.00   26.85    --  105.20  77.00-150.00   42
  7  \w    105.00 175.00   1.00   26.85    --  105.20  77.00   0.00   70
  8  \w     78.00 172.00   1.00   26.85    --  105.20  30.00 120.00   94
  9  \w     41.00 112.00   1.00   26.85    --  105.20-125.00 -60.00   71
 10  \w    104.00 174.00   1.00   26.85    --  105.20  77.00 -30.00   70
 11  \w    146.00 173.00   1.00   26.85    --  105.20 125.00-180.00   27
 12  \w     38.00 106.00   1.00   26.85    --  105.20 -94.00 -30.00   68
 13  \w    117.00 178.00   1.00   26.85    --  105.20  77.00  60.00   61
 14  \w    111.00 155.00   1.00   26.85    --  105.20 125.00 -90.00   44
 15  \w     51.00 112.00   1.00   26.85    --  105.20-125.00 150.00   61
 16  \w     51.00  96.00   1.00   26.85    --  105.20 -77.00 150.00   45
 17  \w     34.00 131.00   1.00   26.85    --  105.20 -45.00 -60.00   97
;
_diffrn_measurement_device 'four-circle diffractometer'
_diffrn_measurement_device_type 'SuperNova, Dual, Cu at home/near, AtlasS2'
_diffrn_measurement_method '\w scans'
_diffrn_orient_matrix_type 'CrysAlisPro convention (1999,Acta A55,543-557)'
_diffrn_orient_matrix_UB_11 -0.0376924000
_diffrn_orient_matrix_UB_12 -0.1147583000
_diffrn_orient_matrix_UB_13 0.0699934000
_diffrn_orient_matrix_UB_21 0.0733203000
_diffrn_orient_matrix_UB_22 -0.1057362000
_diffrn_orient_matrix_UB_23 -0.0869270000
_diffrn_orient_matrix_UB_31 0.1799837000
_diffrn_orient_matrix_UB_32 -0.0217771000
_diffrn_orient_matrix_UB_33 0.0215542000
_diffrn_radiation_monochromator mirror
_diffrn_radiation_probe x-ray
_diffrn_radiation_type CuK\a
_diffrn_radiation_wavelength 1.54184
_diffrn_reflns_av_R_equivalents 0.0694
_diffrn_reflns_av_unetI/netI 0.0956
_diffrn_reflns_Laue_measured_fraction_full 0.998
_diffrn_reflns_Laue_measured_fraction_max 0.998
_diffrn_reflns_limit_h_max 9
_diffrn_reflns_limit_h_min -7
_diffrn_reflns_limit_k_max 12
_diffrn_reflns_limit_k_min -12
_diffrn_reflns_limit_l_max 16
_diffrn_reflns_limit_l_min -14
_diffrn_reflns_number 6957
_diffrn_reflns_point_group_measured_fraction_full 0.998
_diffrn_reflns_point_group_measured_fraction_max 0.998
_diffrn_reflns_theta_full 67.080
_diffrn_reflns_theta_max 67.080
_diffrn_reflns_theta_min 3.261
_diffrn_source 'micro-focus sealed X-ray tube'
_diffrn_source_type 'SuperNova (Cu) X-ray Source'
_exptl_absorpt_coefficient_mu 1.935
_exptl_absorpt_correction_T_max 1.00000
_exptl_absorpt_correction_T_min 0.62577
_exptl_absorpt_correction_type multi-scan
_exptl_absorpt_process_details
;
CrysAlisPro 1.171.40.84a (Rigaku Oxford Diffraction, 2020)
Empirical absorption correction using spherical harmonics,
implemented in SCALE3 ABSPACK scaling algorithm.
;
_exptl_crystal_colour brown
_exptl_crystal_colour_primary brown
_exptl_crystal_density_diffrn 1.572
_exptl_crystal_density_meas ?
_exptl_crystal_description block
_exptl_crystal_F_000 528
_exptl_crystal_size_max 0.15
_exptl_crystal_size_mid 0.13
_exptl_crystal_size_min 0.12
_refine_diff_density_max 2.047
_refine_diff_density_min -0.412
_refine_diff_density_rms 0.102
_refine_ls_extinction_method none
_refine_ls_goodness_of_fit_ref 1.035
_refine_ls_hydrogen_treatment constr
_refine_ls_matrix_type full
_refine_ls_number_parameters 514
_refine_ls_number_reflns 3879
_refine_ls_number_restraints 444
_refine_ls_restrained_S_all 0.989
_refine_ls_R_factor_all 0.0969
_refine_ls_R_factor_gt 0.0698
_refine_ls_shift/su_max 0.000
_refine_ls_shift/su_mean 0.000
_refine_ls_structure_factor_coef Fsqd
_refine_ls_weighting_details 'w=1/[\s^2^(Fo^2^)+(0.1028P)^2^+0.1760P] where P=(Fo^2^+2Fc^2^)/3'
_refine_ls_weighting_scheme calc
_refine_ls_wR_factor_gt 0.1695
_refine_ls_wR_factor_ref 0.1879
_reflns_Friedel_coverage 0.000
_reflns_number_gt 2762
_reflns_number_total 3879
_reflns_threshold_expression 'I > 2\s(I)'
_cod_data_source_file d0cc08021g2.cif
_cod_data_source_block 1a
_cod_depositor_comments
;
The following automatic conversions were performed:

data item '_exptl_crystal_density_meas' value 'NONE' was changed to
'?' -- the value is perceived as not measured.

Automatic conversion script
Id: cif_fix_values 7556 2019-12-06 15:28:31Z antanas 

 Adding full bibliography for 7127854--7127855.cif.
;
_cod_database_code 7127855
_shelx_shelxl_version_number 2018/3
_shelx_space_group_comment
;
The symmetry employed for this shelxl refinement is uniquely defined
by the following loop, which should always be used as a source of
symmetry information in preference to the above space-group names.
They are only intended as comments.
;
_shelx_estimated_absorpt_t_max 0.801
_shelx_estimated_absorpt_t_min 0.760
_reflns_odcompleteness_completeness 99.85
_reflns_odcompleteness_iscentric 1
_reflns_odcompleteness_theta 66.97
_olex2_refinement_description
;
1. Fixed Uiso
 At 1.2 times of:
  All C(H) groups
2. Uiso/Uaniso restraints and constraints
Uanis(C18B) \\sim Ueq, Uanis(C17A) \\sim Ueq, Uanis(N3A) \\sim Ueq, Uanis(C16A)
\\sim Ueq, Uanis(C4) \\sim Ueq, Uanis(N1) \\sim Ueq, Uanis(C1) \\sim Ueq,
Uanis(C2) \\sim Ueq, Uanis(N2) \\sim Ueq, Uanis(N4B) \\sim Ueq, Uanis(N3B)
\\sim Ueq, Uanis(C17B) \\sim Ueq, Uanis(C18A) \\sim Ueq, Uanis(N4A) \\sim Ueq,
Uanis(C15A) \\sim Ueq, Uanis(C16B) \\sim Ueq: with sigma of 0.005 and sigma for
terminal atoms of 0.01
3. Rigid body (RIGU) restrains
 C12, N3B, C17B, C16B, C18A, C15A, N4A, C14, C13, C5A, C10, C6A, C3A, C11, C9,
 C7A, N2A, C4A, C8, C12A, C8A, C2A, N1A, C7, C11A, C9A, C1A, C6, C10A, C5, C13A,
  C3, C14A, C4, N2, C15B, N1, C2, N4B, C16A, C1, C18B, N3A, C17A
 with sigma for 1-2 distances of 0.001 and sigma for 1-3 distances of 0.001
4. Others
 Fixed Sof: N3B(0.5) N4B(0.5) C15B(0.5) C18B(0.5) H18B(0.5) C17B(0.5)
 H17B(0.5) C16B(0.5) H16B(0.5) C6A(0.5) H6A(0.5) C5A(0.5) H5A(0.5) N1(0.5)
 N2(0.5) C14(0.5) H14(0.5) C13(0.5) H13(0.5) C7(0.5) C12(0.5) H12(0.5) C11(0.5)
 H11(0.5) C10(0.5) C9(0.5) H9(0.5) C8(0.5) H8(0.5) C6(0.5) H6(0.5) C5(0.5)
 H5(0.5) C3(0.5) C2(0.5) H2(0.5) C1(0.5) H1(0.5) C4(0.5) H4(0.5) N1A(0.5)
 N2A(0.5) C14A(0.5) H14A(0.5) C13A(0.5) H13A(0.5) C3A(0.5) C2A(0.5) H2A(0.5)
 C1A(0.5) H1A(0.5) C4A(0.5) H4A(0.5) C7A(0.5) C12A(0.5) H12A(0.5) C11A(0.5)
 H11A(0.5) C10A(0.5) C9A(0.5) H9A(0.5) C8A(0.5) H8A(0.5) C16A(0.5) H16A(0.5)
 C15A(0.5) N4A(0.5) N3A(0.5) C18A(0.5) H18A(0.5) C17A(0.5) H17A(0.5)
5.a Riding coordinates:
 C6A(H6A), C5A(H5A), C6(H6), C5(H5)
5.b Ternary CH refined with riding coordinates:
 C14(H14), C13(H13)
5.c Aromatic/amide H refined with riding coordinates:
 C25(H25), C18B(H18B), C17B(H17B), C16B(H16B), C23(H23), C22(H22), C21(H21),
 C12(H12), C11(H11), C9(H9), C8(H8), C2(H2), C1(H1), C4(H4), C14A(H14A),
 C13A(H13A), C2A(H2A), C1A(H1A), C4A(H4A), C12A(H12A), C11A(H11A), C9A(H9A),
 C8A(H8A), C16A(H16A), C18A(H18A), C17A(H17A)
;
_olex2_submission_special_instructions 'No special instructions were received'
_oxdiff_exptl_absorpt_empirical_details
;
Empirical correction (ABSPACK) includes:
- Absorption correction using spherical harmonics
- Frame scaling
- Detector area scaling
;
_oxdiff_exptl_absorpt_empirical_full_max 1.659
_oxdiff_exptl_absorpt_empirical_full_min 0.591

loop_
_space_group_symop_operation_xyz
'x, y, z'
'-x, -y, -z'

loop_
_atom_site_label
_atom_site_type_symbol
_atom_site_fract_x
_atom_site_fract_y
_atom_site_fract_z
_atom_site_U_iso_or_equiv
_atom_site_adp_type
_atom_site_occupancy
_atom_site_site_symmetry_order
_atom_site_calc_flag
_atom_site_refinement_flags_posn
_atom_site_refinement_flags_adp
_atom_site_refinement_flags_occupancy
_atom_site_disorder_assembly
_atom_site_disorder_group
O4 O 0.1058(5) 1.2905(3) 1.6024(3) 0.0479(10) Uani 1 1 d . . . . .
O3 O 0.3566(5) 1.1553(4) 1.5504(4) 0.0493(10) Uani 1 1 d . . . . .
C26 C 0.1981(6) 1.1733(5) 1.5808(4) 0.0351(11) Uani 1 1 d . . . . .
C24 C 0.1226(6) 1.0514(5) 1.5965(4) 0.0292(9) Uani 1 1 d . . . . .
C25 C 0.2235(6) 0.9212(4) 1.5632(4) 0.0290(9) Uani 1 1 d . . . . .
H25 H 0.336103 0.910755 1.527417 0.035 Uiso 1 1 calc R U . . .
C20 C 0.1546(6) 0.8081(4) 1.5840(4) 0.0282(9) Uani 1 1 d . . . . .
O2 O 0.3989(4) 0.6596(3) 1.4851(3) 0.0398(8) Uani 1 1 d . . . . .
C19 C 0.2654(6) 0.6684(4) 1.5482(4) 0.0273(9) Uani 1 1 d . . . . .
O1 O 0.2078(5) 0.5682(3) 1.5840(3) 0.0398(8) Uani 1 1 d . . . . .
Zn1 Zn 0.33961(8) 1.37116(6) 1.55441(6) 0.0359(3) Uani 1 1 d . . . . .
N3B N 0.326(3) 1.389(2) 1.3922(14) 0.037(3) Uani 0.5 1 d . U P A -1
N4B N 1.7107(19) 0.6114(14) 0.7895(10) 0.040(3) Uani 0.5 1 d . U P A -1
C15B C 1.5874(17) 0.7103(14) 0.7576(10) 0.041(3) Uani 0.5 1 d . . P A -1
C18B C 1.817(2) 0.5208(19) 0.7141(12) 0.039(3) Uani 0.5 1 d . U P A -1
H18B H 1.901519 0.451048 0.730049 0.047 Uiso 0.5 1 calc R U P A -1
C17B C 0.211(3) 1.488(2) 1.3613(14) 0.046(3) Uani 0.5 1 d . U P A -1
H17B H 0.136345 1.553840 1.406376 0.056 Uiso 0.5 1 calc R U P A -1
C16B C 0.442(2) 1.3067(15) 1.3179(11) 0.038(3) Uani 0.5 1 d . U P A -1
H16B H 0.528080 1.237039 1.333020 0.046 Uiso 0.5 1 calc R U P A -1
C6A C 0.8524(17) 1.2591(14) 1.1103(10) 0.054(2) Uani 0.5 1 d . . P A -1
H6A H 0.888260 1.306897 1.161730 0.065 Uiso 0.5 1 d R U P A -1
C5A C 0.6932(17) 1.3692(14) 1.0908(10) 0.055(2) Uani 0.5 1 d . . P A -1
H5A H 0.699266 1.350456 1.025081 0.067 Uiso 0.5 1 d R U P A -1
C23 C -0.0483(7) 1.0669(5) 1.6462(4) 0.0390(12) Uani 1 1 d . . . . .
H23 H -0.117107 1.153673 1.665878 0.047 Uiso 1 1 calc R U . . .
C22 C -0.1154(6) 0.9530(5) 1.6662(5) 0.0451(14) Uani 1 1 d . . . . .
H22 H -0.229370 0.962992 1.699620 0.054 Uiso 1 1 calc R U . . .
C21 C -0.0129(6) 0.8238(5) 1.6364(4) 0.0382(12) Uani 1 1 d . . . . .
H21 H -0.057395 0.747233 1.651846 0.046 Uiso 1 1 calc R U . . .
N1 N 1.369(4) 0.369(3) 0.7149(18) 0.035(3) Uani 0.5 1 d . U P A -1
N2 N 1.4115(19) 0.3449(14) 0.9041(11) 0.051(3) Uani 0.5 1 d . U P A -1
C14 C 0.5722(17) 1.2622(15) 1.1369(10) 0.0522(18) Uani 0.5 1 d . . P A -1
H14 H 0.526292 1.229404 1.085059 0.063 Uiso 0.5 1 calc R U P A -1
C13 C 0.7309(17) 1.1533(14) 1.1534(9) 0.053(2) Uani 0.5 1 d . . P A -1
H13 H 0.724211 1.142531 1.224197 0.064 Uiso 0.5 1 calc R U P A -1
C7 C 0.9234(14) 0.7431(12) 1.0046(8) 0.0385(18) Uani 0.5 1 d . . P A -1
C12 C 0.819(3) 0.848(2) 0.9638(16) 0.057(6) Uani 0.5 1 d . . P A -1
H12 H 0.803003 0.830387 0.901766 0.069 Uiso 0.5 1 calc R U P A -1
C11 C 0.741(6) 0.972(4) 1.006(2) 0.060(7) Uani 0.5 1 d . . P A -1
H11 H 0.660724 1.031507 0.978659 0.072 Uiso 0.5 1 calc R U P A -1
C10 C 0.7852(19) 1.0152(16) 1.1003(11) 0.047(3) Uani 0.5 1 d . . P A -1
C9 C 0.891(3) 0.910(2) 1.1415(17) 0.052(4) Uani 0.5 1 d . . P A -1
H9 H 0.919113 0.926780 1.200394 0.062 Uiso 0.5 1 calc R U P A -1
C8 C 0.953(3) 0.781(3) 1.0951(12) 0.055(5) Uani 0.5 1 d . . P A -1
H8 H 1.019543 0.714711 1.126282 0.066 Uiso 0.5 1 calc R U P A -1
C6 C 0.9679(15) 0.5995(12) 0.9626(8) 0.0423(19) Uani 0.5 1 d . . P A -1
H6 H 0.958732 0.599101 0.893634 0.051 Uiso 0.5 1 d R U P A -1
C5 C 1.1393(14) 0.5018(12) 0.9742(8) 0.042(2) Uani 0.5 1 d . . P A -1
H5 H 1.192410 0.546148 1.016877 0.050 Uiso 0.5 1 d R U P A -1
C3 C 1.2710(14) 0.4357(11) 0.8863(8) 0.0364(17) Uani 0.5 1 d . . P A -1
C2 C 1.530(3) 0.2842(18) 0.8321(15) 0.046(3) Uani 0.5 1 d . U P A -1
H2 H 1.634774 0.238213 0.844349 0.055 Uiso 0.5 1 calc R U P A -1
C1 C 1.508(2) 0.2842(18) 0.7372(14) 0.043(3) Uani 0.5 1 d . U P A -1
H1 H 1.588850 0.226450 0.688586 0.052 Uiso 0.5 1 calc R U P A -1
C4 C 1.2557(16) 0.4443(12) 0.7900(9) 0.036(2) Uani 0.5 1 d . U P A -1
H4 H 1.161134 0.505952 0.776122 0.043 Uiso 0.5 1 calc R U P A -1
N1A N 0.629(5) 1.631(4) 1.297(2) 0.049(5) Uani 0.5 1 d . . P A -1
N2A N 0.560(2) 1.6113(14) 1.1074(13) 0.066(4) Uani 0.5 1 d . . P A -1
C14A C 1.4814(16) 0.8178(14) 0.8344(10) 0.053(3) Uani 0.5 1 d . . P A -1
H14A H 1.489607 0.804917 0.899565 0.064 Uiso 0.5 1 calc R U P A -1
C13A C 1.378(2) 0.9283(17) 0.8138(11) 0.068(4) Uani 0.5 1 d . . P A -1
H13A H 1.379898 0.945437 0.747839 0.081 Uiso 0.5 1 calc R U P A -1
C3A C 0.653(2) 1.5103(15) 1.1453(12) 0.063(3) Uani 0.5 1 d . . P A -1
C2A C 0.503(3) 1.7428(19) 1.1700(17) 0.058(5) Uani 0.5 1 d . . P A -1
H2A H 0.450801 1.824004 1.145399 0.070 Uiso 0.5 1 calc R U P A -1
C1A C 0.530(2) 1.7397(17) 1.2638(15) 0.050(4) Uani 0.5 1 d . . P A -1
H1A H 0.478449 1.815822 1.306167 0.060 Uiso 0.5 1 calc R U P A -1
C4A C 0.692(2) 1.5236(14) 1.2341(11) 0.053(3) Uani 0.5 1 d . . P A -1
H4A H 0.769528 1.450575 1.252844 0.063 Uiso 0.5 1 calc R U P A -1
C7A C 1.0055(18) 1.2046(16) 1.0272(10) 0.055(2) Uani 0.5 1 d . . P A -1
C12A C 1.150(3) 1.1157(19) 1.0513(16) 0.058(5) Uani 0.5 1 d . . P A -1
H12A H 1.174195 1.121484 1.113069 0.069 Uiso 0.5 1 calc R U P A -1
C11A C 1.256(5) 1.020(4) 0.980(2) 0.060(8) Uani 0.5 1 d . . P A -1
H11A H 1.328665 0.944613 1.000090 0.072 Uiso 0.5 1 calc R U P A -1
C10A C 1.259(2) 1.0279(17) 0.8891(12) 0.055(4) Uani 0.5 1 d . . P A -1
C9A C 1.135(3) 1.1252(19) 0.8606(17) 0.057(5) Uani 0.5 1 d . . P A -1
H9A H 1.135929 1.131680 0.793866 0.069 Uiso 0.5 1 calc R U P A -1
C8A C 1.007(3) 1.216(3) 0.9287(14) 0.054(4) Uani 0.5 1 d . . P A -1
H8A H 0.924549 1.282311 0.907383 0.065 Uiso 0.5 1 calc R U P A -1
C16A C 1.5828(18) 0.7157(14) 0.6596(10) 0.033(3) Uani 0.5 1 d . U P A -1
H16A H 1.505810 0.788248 0.639841 0.040 Uiso 0.5 1 calc R U P A -1
C15A C 0.432(2) 1.3269(16) 1.2184(12) 0.048(2) Uani 0.5 1 d . U P A -1
N4A N 0.312(2) 1.4174(16) 1.1973(13) 0.051(3) Uani 0.5 1 d . U P A -1
N3A N 1.680(3) 0.626(2) 0.5934(12) 0.029(3) Uani 0.5 1 d . U P A -1
C18A C 0.202(3) 1.492(2) 1.2655(13) 0.051(3) Uani 0.5 1 d . U P A -1
H18A H 0.110230 1.552947 1.248763 0.062 Uiso 0.5 1 calc R U P A -1
C17A C 1.803(2) 0.5283(15) 0.6195(10) 0.027(2) Uani 0.5 1 d . U P A -1
H17A H 1.879389 0.466082 0.572045 0.033 Uiso 0.5 1 calc R U P A -1

loop_
_atom_site_aniso_label
_atom_site_aniso_U_11
_atom_site_aniso_U_22
_atom_site_aniso_U_33
_atom_site_aniso_U_23
_atom_site_aniso_U_13
_atom_site_aniso_U_12
O4 0.047(2) 0.0197(17) 0.072(3) -0.0028(16) -0.0052(19) -0.0055(15)
O3 0.041(2) 0.0258(17) 0.076(3) -0.0039(17) 0.0008(19) -0.0125(15)
C26 0.031(2) 0.023(2) 0.050(3) 0.001(2) -0.008(2) -0.0047(18)
C24 0.032(2) 0.022(2) 0.032(3) -0.0032(17) -0.0080(19) -0.0025(17)
C25 0.026(2) 0.021(2) 0.038(3) -0.0029(18) -0.0054(18) -0.0028(17)
C20 0.031(2) 0.020(2) 0.032(2) -0.0044(17) -0.0068(19) -0.0026(17)
O2 0.0303(17) 0.0249(16) 0.057(2) -0.0061(15) 0.0023(16) -0.0034(13)
C19 0.029(2) 0.020(2) 0.031(2) -0.0061(17) -0.0065(18) -0.0016(16)
O1 0.0470(19) 0.0144(14) 0.048(2) -0.0034(13) 0.0061(16) -0.0044(13)
Zn1 0.0314(4) 0.0193(3) 0.0510(5) -0.0060(2) 0.0027(3) -0.0051(2)
N3B 0.039(4) 0.030(4) 0.042(3) -0.004(3) -0.004(3) -0.010(3)
N4B 0.041(4) 0.040(4) 0.037(3) 0.000(3) -0.004(3) -0.008(3)
C15B 0.041(4) 0.043(4) 0.033(3) -0.004(3) -0.001(3) -0.004(3)
C18B 0.039(4) 0.038(4) 0.035(3) 0.004(3) -0.005(3) -0.004(3)
C17B 0.045(5) 0.039(5) 0.048(4) 0.001(3) -0.004(3) -0.004(3)
C16B 0.036(4) 0.034(4) 0.043(3) -0.003(3) -0.004(3) -0.009(3)
C6A 0.053(3) 0.055(4) 0.041(4) -0.013(4) -0.003(3) 0.006(3)
C5A 0.057(4) 0.053(3) 0.040(5) -0.008(3) 0.000(3) 0.007(3)
C23 0.035(2) 0.022(2) 0.053(3) -0.004(2) -0.005(2) 0.0036(18)
C22 0.026(2) 0.029(2) 0.072(4) -0.003(2) 0.007(2) -0.006(2)
C21 0.034(3) 0.025(2) 0.053(3) 0.000(2) -0.001(2) -0.011(2)
N1 0.032(4) 0.036(5) 0.037(3) 0.005(3) -0.004(3) -0.011(3)
N2 0.047(3) 0.056(5) 0.045(3) 0.004(3) -0.013(2) -0.003(3)
C14 0.054(3) 0.059(4) 0.038(4) -0.006(3) -0.015(3) 0.003(2)
C13 0.055(4) 0.061(3) 0.033(5) -0.001(3) -0.009(3) 0.006(3)
C7 0.033(4) 0.054(3) 0.024(4) 0.008(3) 0.000(3) -0.008(3)
C12 0.068(11) 0.059(4) 0.040(6) 0.002(4) -0.022(7) 0.004(6)
C11 0.067(13) 0.061(5) 0.046(8) 0.000(6) -0.023(9) 0.007(7)
C10 0.039(6) 0.059(4) 0.035(5) 0.001(3) -0.003(4) 0.001(3)
C9 0.052(8) 0.057(4) 0.043(5) -0.002(4) -0.017(5) 0.000(5)
C8 0.068(12) 0.055(4) 0.036(5) 0.001(4) -0.021(7) 0.004(5)
C6 0.046(4) 0.057(4) 0.021(4) 0.006(3) -0.011(3) -0.004(3)
C5 0.043(4) 0.051(4) 0.033(3) 0.000(3) -0.015(3) -0.008(3)
C3 0.037(3) 0.038(4) 0.036(3) 0.007(3) -0.007(2) -0.016(3)
C2 0.042(4) 0.049(5) 0.046(3) 0.005(3) -0.012(2) -0.007(3)
C1 0.038(4) 0.044(5) 0.045(3) 0.003(3) -0.009(3) -0.005(3)
C4 0.034(4) 0.037(4) 0.036(3) 0.003(3) -0.006(2) -0.009(3)
N1A 0.046(7) 0.039(5) 0.054(6) -0.005(4) -0.002(6) -0.001(5)
N2A 0.082(9) 0.044(4) 0.073(6) -0.008(4) -0.028(7) -0.002(5)
C14A 0.045(5) 0.059(5) 0.047(4) -0.020(4) -0.003(4) 0.000(4)
C13A 0.073(7) 0.071(5) 0.044(5) -0.027(4) -0.013(5) 0.018(5)
C3A 0.070(7) 0.050(3) 0.056(5) -0.009(4) -0.009(5) 0.008(3)
C2A 0.068(12) 0.040(5) 0.066(6) -0.003(5) -0.020(6) -0.006(5)
C1A 0.049(8) 0.035(5) 0.064(6) -0.005(4) -0.013(6) -0.006(5)
C4A 0.056(7) 0.039(5) 0.053(5) -0.006(4) -0.002(5) 0.001(5)
C7A 0.048(4) 0.065(6) 0.042(4) -0.017(4) -0.005(3) 0.005(4)
C12A 0.051(6) 0.071(9) 0.040(5) -0.022(6) -0.009(5) 0.008(7)
C11A 0.054(12) 0.070(10) 0.040(4) -0.017(5) -0.003(5) 0.012(9)
C10A 0.055(7) 0.058(6) 0.039(4) -0.017(4) -0.003(5) 0.005(5)
C9A 0.058(8) 0.061(8) 0.040(4) -0.018(6) -0.007(5) 0.006(7)
C8A 0.048(7) 0.061(7) 0.042(4) -0.015(5) -0.006(4) 0.005(5)
C16A 0.029(4) 0.030(4) 0.035(3) -0.003(3) -0.001(3) -0.003(3)
C15A 0.052(3) 0.045(4) 0.044(3) -0.006(3) -0.009(2) -0.007(3)
N4A 0.050(4) 0.049(4) 0.048(3) 0.002(3) -0.006(3) -0.008(3)
N3A 0.030(4) 0.024(4) 0.031(3) 0.000(3) -0.001(3) -0.005(3)
C18A 0.053(4) 0.048(5) 0.048(4) 0.004(3) -0.006(3) -0.005(3)
C17A 0.024(4) 0.023(3) 0.033(3) 0.004(3) 0.001(3) -0.009(3)

loop_
_atom_type_symbol
_atom_type_description
_atom_type_scat_dispersion_real
_atom_type_scat_dispersion_imag
_atom_type_scat_source
C C 0.0181 0.0091 'International Tables Vol C Tables 4.2.6.8 and 6.1.1.4'
H H 0.0000 0.0000 'International Tables Vol C Tables 4.2.6.8 and 6.1.1.4'
N N 0.0311 0.0180 'International Tables Vol C Tables 4.2.6.8 and 6.1.1.4'
O O 0.0492 0.0322 'International Tables Vol C Tables 4.2.6.8 and 6.1.1.4'
Zn Zn -1.5491 0.6778 'International Tables Vol C Tables 4.2.6.8 and 6.1.1.4'

loop_
_geom_angle_atom_site_label_1
_geom_angle_atom_site_label_2
_geom_angle_atom_site_label_3
_geom_angle
_geom_angle_site_symmetry_1
_geom_angle_site_symmetry_3
_geom_angle_publ_flag
C26 O4 Zn1 88.3(3) . . ?
C26 O3 Zn1 91.7(3) . . ?
O4 C26 O3 120.6(4) . . ?
O4 C26 C24 120.6(4) . . ?
O3 C26 C24 118.7(4) . . ?
C25 C24 C26 120.3(4) . . ?
C23 C24 C26 119.8(4) . . ?
C23 C24 C25 119.9(4) . . ?
C24 C25 H25 120.2 . . ?
C20 C25 C24 119.6(4) . . ?
C20 C25 H25 120.2 . . ?
C25 C20 C19 118.9(4) . . ?
C21 C20 C25 120.1(4) . . ?
C21 C20 C19 120.9(4) . . ?
C19 O2 Zn1 150.7(4) . 2_678 ?
O2 C19 C20 119.1(4) . . ?
O2 C19 O1 124.9(4) . . ?
O1 C19 C20 115.9(4) . . ?
C19 O1 Zn1 123.3(3) . 1_545 ?
O4 Zn1 N3B 95.8(7) . . y
O3 Zn1 O4 59.37(14) . . y
O3 Zn1 N3B 92.5(6) . . y
O3 Zn1 N1A 92.1(11) . 2_688 y
O2 Zn1 O4 150.46(14) 2_678 . y
O2 Zn1 O3 91.57(14) 2_678 . y
O2 Zn1 N3B 90.3(7) 2_678 . y
O2 Zn1 N1A 85.4(12) 2_678 2_688 y
O1 Zn1 O4 93.33(14) 1_565 . y
O1 Zn1 O3 152.69(15) 1_565 . y
O1 Zn1 O2 115.50(14) 1_565 2_678 y
O1 Zn1 N3B 91.0(5) 1_565 . y
O1 Zn1 N1A 86.9(9) 1_565 2_688 y
N1A Zn1 O4 90.2(13) 2_688 . y
N1A Zn1 N3B 173.8(14) 2_688 . y
C17B N3B Zn1 122.4(15) . . ?
C17B N3B C16B 114.4(16) . . ?
C16B N3B Zn1 123.1(14) . . ?
C15B N4B C18B 113.2(14) . . ?
N4B C15B C14A 114.9(12) . . ?
C16A C15B N4B 120.5(12) . . ?
C16A C15B C14A 124.0(12) . . ?
N4B C18B H18B 118.1 . . ?
C17A C18B N4B 123.7(15) . . ?
C17A C18B H18B 118.1 . . ?
N3B C17B H17B 119.6 . . ?
N3B C17B C18A 120.8(18) . . ?
C18A C17B H17B 119.6 . . ?
N3B C16B H16B 119.8 . . ?
N3B C16B C15A 120.4(14) . . ?
C15A C16B H16B 119.8 . . ?
C5A C6A H6A 102.3 . . ?
C5A C6A C13 91.6(10) . . ?
C13 C6A H6A 114.8 . . ?
C7A C6A H6A 109.6 . . ?
C7A C6A C5A 120.4(12) . . ?
C7A C6A C13 116.6(12) . . ?
C6A C5A H5A 101.7 . . ?
C6A C5A C14 87.7(10) . . ?
C14 C5A H5A 96.6 . . ?
C3A C5A C6A 116.2(12) . . ?
C3A C5A H5A 128.6 . . ?
C3A C5A C14 117.3(12) . . ?
C24 C23 H23 120.1 . . ?
C22 C23 C24 119.8(4) . . ?
C22 C23 H23 120.1 . . ?
C23 C22 H22 120.0 . . ?
C23 C22 C21 120.0(5) . . ?
C21 C22 H22 120.0 . . ?
C20 C21 C22 120.5(4) . . ?
C20 C21 H21 119.7 . . ?
C22 C21 H21 119.7 . . ?
C4 N1 C1 116.5(18) . . ?
C2 N2 C3 119.9(15) . . ?
C5A C14 H14 110.0 . . ?
C13 C14 C5A 91.8(10) . . ?
C13 C14 H14 110.0 . . ?
C15A C14 C5A 111.3(12) . . ?
C15A C14 H14 110.0 . . ?
C15A C14 C13 122.2(12) . . ?
C6A C13 H13 110.1 . . ?
C14 C13 C6A 89.0(10) . . ?
C14 C13 H13 110.1 . . ?
C10 C13 C6A 114.6(11) . . ?
C10 C13 C14 121.1(12) . . ?
C10 C13 H13 110.1 . . ?
C12 C7 C8 113.6(15) . . ?
C12 C7 C6 120.4(13) . . ?
C8 C7 C6 125.0(12) . . ?
C7 C12 H12 117.1 . . ?
C11 C12 C7 126(2) . . ?
C11 C12 H12 117.1 . . ?
C12 C11 H11 120.2 . . ?
C12 C11 C10 120(2) . . ?
C10 C11 H11 120.2 . . ?
C13 C10 C11 128.8(17) . . ?
C9 C10 C13 116.8(14) . . ?
C9 C10 C11 114.4(19) . . ?
C10 C9 H9 119.7 . . ?
C8 C9 C10 120.7(17) . . ?
C8 C9 H9 119.7 . . ?
C7 C8 H8 117.3 . . ?
C9 C8 C7 125.5(17) . . ?
C9 C8 H8 117.3 . . ?
C7 C6 H6 110.7 . . ?
C7 C6 C5 118.6(10) . . ?
C5 C6 H6 110.5 . . ?
C6 C5 C6 90.1(9) . 2_767 ?
C6 C5 H5 110.1 2_767 . ?
C6 C5 H5 109.7 . . ?
C3 C5 C6 120.8(9) . . ?
C3 C5 C6 114.7(9) . 2_767 ?
C3 C5 H5 110.0 . . ?
N2 C3 C5 116.5(11) . . ?
N2 C3 C4 116.7(11) . . ?
C4 C3 C5 126.3(10) . . ?
N2 C2 H2 118.7 . . ?
N2 C2 C1 122.5(18) . . ?
C1 C2 H2 118.7 . . ?
N1 C1 C2 119.5(19) . . ?
N1 C1 H1 120.3 . . ?
C2 C1 H1 120.3 . . ?
N1 C4 C3 123.6(15) . . ?
N1 C4 H4 118.2 . . ?
C3 C4 H4 118.2 . . ?
C4A N1A C1A 116(2) . . ?
C3A N2A C2A 114.0(16) . . ?
C15B C14A H14A 118.5 . . ?
C13A C14A C15B 122.9(13) . . ?
C13A C14A H14A 118.5 . . ?
C14A C13A H13A 118.1 . . ?
C14A C13A C10A 123.8(14) . . ?
C10A C13A H13A 118.1 . . ?
N2A C3A C5A 115.5(14) . . ?
N2A C3A C4A 122.1(14) . . ?
C4A C3A C5A 121.8(13) . . ?
N2A C2A H2A 120.6 . . ?
C1A C2A N2A 118.8(17) . . ?
C1A C2A H2A 120.6 . . ?
N1A C1A C2A 122.4(19) . . ?
N1A C1A H1A 118.8 . . ?
C2A C1A H1A 118.8 . . ?
N1A C4A C3A 126.0(19) . . ?
N1A C4A H4A 117.0 . . ?
C3A C4A H4A 117.0 . . ?
C12A C7A C6A 117.5(15) . . ?
C8A C7A C6A 125.1(14) . . ?
C8A C7A C12A 116.5(15) . . ?
C7A C12A H12A 121.0 . . ?
C11A C12A C7A 118(2) . . ?
C11A C12A H12A 121.0 . . ?
C12A C11A H11A 118.0 . . ?
C10A C11A C12A 124(3) . . ?
C10A C11A H11A 118.0 . . ?
C11A C10A C13A 123(2) . . ?
C11A C10A C9A 118(2) . . ?
C9A C10A C13A 118.5(15) . . ?
C10A C9A H9A 118.9 . . ?
C10A C9A C8A 122.3(19) . . ?
C8A C9A H9A 118.9 . . ?
C7A C8A C9A 118.5(19) . . ?
C7A C8A H8A 120.7 . . ?
C9A C8A H8A 120.7 . . ?
C15B C16A H16A 118.3 . . ?
N3A C16A C15B 123.5(13) . . ?
N3A C16A H16A 118.3 . . ?
C16B C15A C14 121.6(13) . . ?
N4A C15A C16B 120.4(15) . . ?
N4A C15A C14 117.2(14) . . ?
C18A N4A C15A 119.6(18) . . ?
C16A N3A C17A 118.5(15) . . ?
C17B C18A H18A 118.0 . . ?
N4A C18A C17B 124(2) . . ?
N4A C18A H18A 118.0 . . ?
C18B C17A N3A 120.2(14) . . ?
C18B C17A H17A 119.9 . . ?
N3A C17A H17A 119.9 . . ?

loop_
_geom_bond_atom_site_label_1
_geom_bond_atom_site_label_2
_geom_bond_distance
_geom_bond_site_symmetry_2
_geom_bond_publ_flag
O4 C26 1.244(6) . ?
O4 Zn1 2.220(4) . y
O3 C26 1.246(7) . ?
O3 Zn1 2.145(4) . y
C26 C24 1.492(7) . ?
C24 C25 1.399(6) . ?
C24 C23 1.392(7) . ?
C25 H25 0.9300 . ?
C25 C20 1.384(7) . ?
C20 C19 1.508(6) . ?
C20 C21 1.379(7) . ?
O2 C19 1.227(6) . ?
O2 Zn1 2.044(3) 2_678 y
C19 O1 1.260(6) . ?
O1 Zn1 2.024(3) 1_545 y
Zn1 N3B 2.287(19) . y
Zn1 N1A 2.15(3) 2_688 y
N3B C17B 1.34(2) . ?
N3B C16B 1.37(2) . ?
N4B C15B 1.391(19) . ?
N4B C18B 1.39(2) . ?
C15B C14A 1.500(17) . ?
C15B C16A 1.373(19) . ?
C18B H18B 0.9300 . ?
C18B C17A 1.35(2) . ?
C17B H17B 0.9300 . ?
C17B C18A 1.35(3) . ?
C16B H16B 0.9300 . ?
C16B C15A 1.42(2) . ?
C6A H6A 1.0019 . ?
C6A C5A 1.577(18) . ?
C6A C13 1.64(2) . ?
C6A C7A 1.505(18) . ?
C5A H5A 0.9250 . ?
C5A C14 1.66(2) . ?
C5A C3A 1.551(19) . ?
C23 H23 0.9300 . ?
C23 C22 1.382(8) . ?
C22 H22 0.9300 . ?
C22 C21 1.385(7) . ?
C21 H21 0.9300 . ?
N1 C1 1.35(3) . ?
N1 C4 1.34(3) . ?
N2 C3 1.363(18) . ?
N2 C2 1.28(3) . ?
C14 H14 0.9800 . ?
C14 C13 1.555(18) . ?
C14 C15A 1.46(2) . ?
C13 H13 0.9800 . ?
C13 C10 1.51(2) . ?
C7 C12 1.39(2) . ?
C7 C8 1.41(2) . ?
C7 C6 1.499(17) . ?
C12 H12 0.9300 . ?
C12 C11 1.34(4) . ?
C11 H11 0.9300 . ?
C11 C10 1.53(3) . ?
C10 C9 1.41(2) . ?
C9 H9 0.9300 . ?
C9 C8 1.39(3) . ?
C8 H8 0.9300 . ?
C6 H6 0.9799 . ?
C6 C5 1.558(16) . ?
C5 H5 0.9799 . ?
C5 C3 1.484(16) . ?
C3 C4 1.375(17) . ?
C2 H2 0.9300 . ?
C2 C1 1.37(2) . ?
C1 H1 0.9300 . ?
C4 H4 0.9300 . ?
N1A C1A 1.34(4) . ?
N1A C4A 1.33(3) . ?
N2A C3A 1.30(2) . ?
N2A C2A 1.52(2) . ?
C14A H14A 0.9300 . ?
C14A C13A 1.30(2) . ?
C13A H13A 0.9300 . ?
C13A C10A 1.474(19) . ?
C3A C4A 1.36(2) . ?
C2A H2A 0.9300 . ?
C2A C1A 1.37(3) . ?
C1A H1A 0.9300 . ?
C4A H4A 0.9300 . ?
C7A C12A 1.42(3) . ?
C7A C8A 1.37(2) . ?
C12A H12A 0.9300 . ?
C12A C11A 1.39(3) . ?
C11A H11A 0.9300 . ?
C11A C10A 1.26(3) . ?
C10A C9A 1.36(3) . ?
C9A H9A 0.9300 . ?
C9A C8A 1.40(2) . ?
C8A H8A 0.9300 . ?
C16A H16A 0.9300 . ?
C16A N3A 1.29(2) . ?
C15A N4A 1.26(2) . ?
N4A C18A 1.26(2) . ?
N3A C17A 1.35(2) . ?
C18A H18A 0.9300 . ?
C17A H17A 0.9300 . ?

loop_
_geom_torsion_atom_site_label_1
_geom_torsion_atom_site_label_2
_geom_torsion_atom_site_label_3
_geom_torsion_atom_site_label_4
_geom_torsion
_geom_torsion_site_symmetry_1
_geom_torsion_site_symmetry_2
_geom_torsion_site_symmetry_3
_geom_torsion_site_symmetry_4
_geom_torsion_publ_flag
O4 C26 C24 C25 173.7(5) . . . . ?
O4 C26 C24 C23 -7.6(8) . . . . ?
O3 C26 C24 C25 -9.8(8) . . . . ?
O3 C26 C24 C23 168.9(5) . . . . ?
C26 C24 C25 C20 175.8(4) . . . . ?
C26 C24 C23 C22 -176.0(5) . . . . ?
C24 C25 C20 C19 -179.6(4) . . . . ?
C24 C25 C20 C21 0.6(7) . . . . ?
C24 C23 C22 C21 -0.3(9) . . . . ?
C25 C24 C23 C22 2.8(8) . . . . ?
C25 C20 C19 O2 -15.1(7) . . . . ?
C25 C20 C19 O1 167.6(4) . . . . ?
C25 C20 C21 C22 1.9(8) . . . . ?
C20 C19 O1 Zn1 -175.9(3) . . . 1_545 ?
O2 C19 O1 Zn1 7.0(7) . . . 1_545 ?
C19 C20 C21 C22 -177.9(5) . . . . ?
Zn1 O4 C26 O3 2.5(6) . . . . ?
Zn1 O4 C26 C24 178.9(5) . . . . ?
Zn1 O3 C26 O4 -2.6(6) . . . . ?
Zn1 O3 C26 C24 -179.0(4) . . . . ?
Zn1 O2 C19 C20 100.9(7) 2_678 . . . ?
Zn1 O2 C19 O1 -82.1(8) 2_678 . . . ?
Zn1 N3B C17B C18A -177.2(18) . . . . ?
Zn1 N3B C16B C15A -177.1(14) . . . . ?
N3B C17B C18A N4A -9(4) . . . . ?
N3B C16B C15A C14 166.5(19) . . . . ?
N3B C16B C15A N4A -3(3) . . . . ?
N4B C15B C14A C13A 169.6(15) . . . . ?
N4B C15B C16A N3A 6(3) . . . . ?
N4B C18B C17A N3A -2(3) . . . . ?
C15B N4B C18B C17A 1(2) . . . . ?
C15B C14A C13A C10A 173.1(15) . . . . ?
C15B C16A N3A C17A -7(3) . . . . ?
C18B N4B C15B C14A -174.6(14) . . . . ?
C18B N4B C15B C16A -3(2) . . . . ?
C17B N3B C16B C15A -1(3) . . . . ?
C16B N3B C17B C18A 7(4) . . . . ?
C16B C15A N4A C18A 1(3) . . . . ?
C6A C5A C14 C13 -1.2(9) . . . . ?
C6A C5A C14 C15A 124.5(11) . . . . ?
C6A C5A C3A N2A 159.7(15) . . . . ?
C6A C5A C3A C4A -29(2) . . . . ?
C6A C13 C10 C11 -85(3) . . . . ?
C6A C13 C10 C9 95.3(18) . . . . ?
C6A C7A C12A C11A 152(3) . . . . ?
C6A C7A C8A C9A -159(2) . . . . ?
C5A C6A C13 C14 -1.2(9) . . . . ?
C5A C6A C13 C10 122.9(12) . . . . ?
C5A C6A C7A C12A 174.3(15) . . . . ?
C5A C6A C7A C8A -17(3) . . . . ?
C5A C14 C13 C6A 1.2(9) . . . . ?
C5A C14 C13 C10 -117.2(13) . . . . ?
C5A C14 C15A C16B -98.6(17) . . . . ?
C5A C14 C15A N4A 71.1(19) . . . . ?
C5A C3A C4A N1A -163(3) . . . . ?
C23 C24 C25 C20 -2.9(7) . . . . ?
C23 C22 C21 C20 -2.1(9) . . . . ?
C21 C20 C19 O2 164.7(5) . . . . ?
C21 C20 C19 O1 -12.6(7) . . . . ?
N2 C3 C4 N1 0(2) . . . . ?
N2 C2 C1 N1 11(3) . . . . ?
C14 C5A C3A N2A -98.6(18) . . . . ?
C14 C5A C3A C4A 72.3(19) . . . . ?
C14 C13 C10 C11 20(3) . . . . ?
C14 C13 C10 C9 -160.0(17) . . . . ?
C14 C15A N4A C18A -168.5(19) . . . . ?
C13 C6A C5A C14 1.2(9) . . . . ?
C13 C6A C5A C3A 120.6(13) . . . . ?
C13 C6A C7A C12A -76.5(18) . . . . ?
C13 C6A C7A C8A 92(2) . . . . ?
C13 C14 C15A C16B 8(2) . . . . ?
C13 C14 C15A N4A 177.6(16) . . . . ?
C13 C10 C9 C8 -177(2) . . . . ?
C7 C12 C11 C10 9(6) . . . . ?
C7 C6 C5 C6 118.6(11) . . . 2_767 ?
C7 C6 C5 C3 -122.3(11) . . . . ?
C12 C7 C8 C9 -1(3) . . . . ?
C12 C7 C6 C5 152.8(15) . . . . ?
C12 C11 C10 C13 172(3) . . . . ?
C12 C11 C10 C9 -8(5) . . . . ?
C11 C10 C9 C8 3(4) . . . . ?
C10 C9 C8 C7 2(4) . . . . ?
C8 C7 C12 C11 -5(4) . . . . ?
C8 C7 C6 C5 -39(2) . . . . ?
C6 C7 C12 C11 165(3) . . . . ?
C6 C7 C8 C9 -170(2) . . . . ?
C6 C5 C3 N2 -69.8(13) 2_767 . . . ?
C6 C5 C3 N2 -175.8(11) . . . . ?
C6 C5 C3 C4 101.7(13) 2_767 . . . ?
C6 C5 C3 C4 -4.3(18) . . . . ?
C5 C3 C4 N1 -171(2) . . . . ?
C3 N2 C2 C1 -14(3) . . . . ?
C2 N2 C3 C5 180.0(15) . . . . ?
C2 N2 C3 C4 8(2) . . . . ?
C1 N1 C4 C3 -2(4) . . . . ?
C4 N1 C1 C2 -3(4) . . . . ?
N2A C3A C4A N1A 7(4) . . . . ?
N2A C2A C1A N1A 11(4) . . . . ?
C14A C15B C16A N3A 177.1(18) . . . . ?
C14A C13A C10A C11A 5(4) . . . . ?
C14A C13A C10A C9A -168(2) . . . . ?
C13A C10A C9A C8A 174(2) . . . . ?
C3A C5A C14 C13 -119.7(12) . . . . ?
C3A C5A C14 C15A 6.1(16) . . . . ?
C3A N2A C2A C1A -9(3) . . . . ?
C2A N2A C3A C5A 172.0(16) . . . . ?
C2A N2A C3A C4A 1(3) . . . . ?
C1A N1A C4A C3A -6(5) . . . . ?
C4A N1A C1A C2A -3(5) . . . . ?
C7A C6A C5A C14 123.6(14) . . . . ?
C7A C6A C5A C3A -117.0(16) . . . . ?
C7A C6A C13 C14 -126.7(12) . . . . ?
C7A C6A C13 C10 -2.6(16) . . . . ?
C7A C12A C11A C10A 19(6) . . . . ?
C12A C7A C8A C9A 10(4) . . . . ?
C12A C11A C10A C13A 177(3) . . . . ?
C12A C11A C10A C9A -10(6) . . . . ?
C11A C10A C9A C8A 1(4) . . . . ?
C10A C9A C8A C7A -1(4) . . . . ?
C8A C7A C12A C11A -18(4) . . . . ?
C16A C15B C14A C13A -2(2) . . . . ?
C16A N3A C17A C18B 4(3) . . . . ?
C15A C14 C13 C6A -115.5(15) . . . . ?
C15A C14 C13 C10 126.1(16) . . . . ?
C15A N4A C18A C17B 5(4) . . . . ?
